data_4133934
loop_
_publ_author_name
'Leung, Ming-Yi'
'Tang, Man-Chung'
'Cheung, Wai-Lung'
'Lai, Shiu-Lun'
'Ng, Maggie'
'Chan, Mei-Yee'
'Wing-Wah Yam, Vivian'

_publ_section_title
;
 Thermally Stimulated Delayed Phosphorescence (TSDP)-Based Gold(III)
 Complexes of Tridentate Pyrazine-Containing Pincer Ligand with Wide
 Emission Color Tunability and Their Application in Organic Light-Emitting
 Devices
;
_journal_name_full 'Journal of the American Chemical Society'
_journal_paper_doi 10.1021/jacs.9b12136
_journal_year 2020
_chemical_formula_moiety 'C37 H36 Au N3, C H2 Cl2'
_chemical_formula_sum 'C38 H38 Au Cl2 N3'
_chemical_formula_weight 804.58
_space_group_crystal_system triclinic
_space_group_IT_number 2
_space_group_name_Hall '-P 1'
_space_group_name_H-M_alt 'P -1'
_atom_sites_solution_hydrogens geom
_audit_creation_method SHELXL-2014/7
_cell_angle_alpha 99.669(2)
_cell_angle_beta 100.389(3)
_cell_angle_gamma 103.341(3)
_cell_formula_units_Z 2
_cell_length_a 7.9672(6)
_cell_length_b 14.8490(11)
_cell_length_c 15.3855(11)
_cell_measurement_reflns_used 1334
_cell_measurement_temperature 200(2)
_cell_measurement_theta_max 53.16
_cell_measurement_theta_min 3.07
_cell_volume 1699.8(2)
_computing_cell_refinement 'SAINT V8.34A (Bruker AXS Inc., 2013)'
_computing_data_collection 'APEX3 v2015.5-2 (Bruker-AXS, 2015)'
_computing_data_reduction 'SAINT V8.34A (Bruker AXS Inc., 2013)'
_computing_molecular_graphics ShelXle
_computing_structure_refinement 'SHELXL-2014/7 (Sheldrick, 2014)'
_computing_structure_solution 'SHELXT (Sheldrick, 2014)'
_diffrn_ambient_temperature 200(2)
_diffrn_detector_area_resol_mean 10.24
_diffrn_measured_fraction_theta_full 0.986
_diffrn_measured_fraction_theta_max 0.986
_diffrn_measurement_device_type 'Bruker D8 VENTURE KAPPA goniometer PHOTON II CPAD'
_diffrn_measurement_method '\f and \w scans'
_diffrn_radiation_type GaK\a
_diffrn_radiation_wavelength 1.34138
_diffrn_reflns_av_R_equivalents 0.1256
_diffrn_reflns_av_unetI/netI 0.1692
_diffrn_reflns_Laue_measured_fraction_full 0.986
_diffrn_reflns_Laue_measured_fraction_max 0.986
_diffrn_reflns_limit_h_max 9
_diffrn_reflns_limit_h_min -9
_diffrn_reflns_limit_k_max 17
_diffrn_reflns_limit_k_min -17
_diffrn_reflns_limit_l_max 18
_diffrn_reflns_limit_l_min -17
_diffrn_reflns_number 17928
_diffrn_reflns_point_group_measured_fraction_full 0.986
_diffrn_reflns_point_group_measured_fraction_max 0.986
_diffrn_reflns_theta_full 52.917
_diffrn_reflns_theta_max 52.917
_diffrn_reflns_theta_min 2.603
_diffrn_source 'Excillum MetalJet D2'
_exptl_absorpt_coefficient_mu 6.692
_exptl_absorpt_correction_T_max 0.1711
_exptl_absorpt_correction_T_min 0.0272
_exptl_absorpt_correction_type multi-scan
_exptl_absorpt_process_details 'SADABS-2014/5 - Bruker AXS area detector scaling and absorption correction'
_exptl_crystal_colour yellow
_exptl_crystal_density_diffrn 1.572
_exptl_crystal_description plate
_exptl_crystal_F_000 800
_exptl_crystal_size_max 0.308
_exptl_crystal_size_mid 0.231
_exptl_crystal_size_min 0.171
_refine_diff_density_max 1.739
_refine_diff_density_min -2.292
_refine_diff_density_rms 0.213
_refine_ls_extinction_method none
_refine_ls_goodness_of_fit_ref 0.986
_refine_ls_hydrogen_treatment constr
_refine_ls_matrix_type full
_refine_ls_number_parameters 379
_refine_ls_number_reflns 5902
_refine_ls_number_restraints 87
_refine_ls_restrained_S_all 0.980
_refine_ls_R_factor_all 0.1070
_refine_ls_R_factor_gt 0.0863
_refine_ls_shift/su_max 0.000
_refine_ls_shift/su_mean 0.000
_refine_ls_structure_factor_coef Fsqd
_refine_ls_weighting_details 'w=1/[\s^2^(Fo^2^)+(0.0930P)^2^] where P=(Fo^2^+2Fc^2^)/3'
_refine_ls_weighting_scheme calc
_refine_ls_wR_factor_gt 0.1955
_refine_ls_wR_factor_ref 0.2083
_reflns_Friedel_coverage 0.000
_reflns_number_gt 4467
_reflns_number_total 5902
_reflns_threshold_expression 'I > 2\s(I)'
_cod_data_source_file ja9b12136_si_002.cif
_cod_data_source_block KHL180517B_0m_sq
_cod_database_code 4133934
_shelx_shelxl_version_number 2014/7
_shelx_space_group_comment
;
The symmetry employed for this shelxl refinement is uniquely defined
by the following loop, which should always be used as a source of
symmetry information in preference to the above space-group names.
They are only intended as comments.
;
_shelx_estimated_absorpt_t_min 0.232
_shelx_estimated_absorpt_t_max 0.394

loop_
_space_group_symop_operation_xyz
'x, y, z'
'-x, -y, -z'

loop_
_atom_site_label
_atom_site_type_symbol
_atom_site_fract_x
_atom_site_fract_y
_atom_site_fract_z
_atom_site_U_iso_or_equiv
_atom_site_adp_type
_atom_site_occupancy
_atom_site_site_symmetry_order
_atom_site_calc_flag
_atom_site_refinement_flags_posn
_atom_site_refinement_flags_adp
_atom_site_refinement_flags_occupancy
_atom_site_disorder_assembly
_atom_site_disorder_group
Au1 Au 0.29192(6) 0.51645(3) 0.10771(3) 0.0443(2) Uani 1 1 d . . . . .
N1 N 0.2919(13) 0.5287(8) -0.0215(7) 0.050(2) Uani 1 1 d . . . . .
C1 C 0.1070(15) 0.3891(8) 0.0407(8) 0.048(3) Uani 1 1 d . . . . .
N2 N 0.2542(13) 0.5103(8) 0.5057(6) 0.053(3) Uani 1 1 d . . . . .
C2 C 0.0794(16) 0.3824(9) -0.0564(8) 0.050(3) Uani 1 1 d . . . . .
C3 C -0.0399(18) 0.3011(11) -0.1156(8) 0.063(4) Uani 1 1 d . . . . .
H3 H -0.0638 0.2975 -0.1790 0.076 Uiso 1 1 calc R U . . .
C4 C -0.1228(18) 0.2261(11) -0.0819(9) 0.064(4) Uani 1 1 d . . . . .
H4 H -0.2016 0.1717 -0.1233 0.077 Uiso 1 1 calc R U . . .
C5 C -0.0947(15) 0.2277(9) 0.0100(8) 0.050(3) Uani 1 1 d . . . . .
C6 C 0.0172(15) 0.3142(10) 0.0683(7) 0.053(3) Uani 1 1 d . . . . .
H6 H 0.0294 0.3195 0.1317 0.064 Uiso 1 1 calc R U . . .
C7 C 0.3956(15) 0.6045(9) -0.0386(7) 0.050(2) Uani 1 1 d . . . . .
N9 N 0.2814(15) 0.5451(9) -0.1938(7) 0.061(3) Uani 1 1 d . . . . .
C8 C 0.3927(18) 0.6119(10) -0.1252(8) 0.057(3) Uani 1 1 d . . . . .
H8 H 0.4702 0.6648 -0.1374 0.068 Uiso 1 1 calc R U . . .
C11 C 0.1780(15) 0.4591(9) -0.0886(8) 0.050(2) Uani 1 1 d . . . . .
C10 C 0.1753(18) 0.4704(11) -0.1778(9) 0.061(3) Uani 1 1 d . . . . .
H10 H 0.0961 0.4237 -0.2270 0.074 Uiso 1 1 calc R U . . .
C12 C 0.4769(14) 0.6455(8) 0.1308(7) 0.040(2) Uani 1 1 d . . . . .
C13 C 0.5757(16) 0.7107(10) 0.2122(8) 0.058(3) Uani 1 1 d . . . . .
H13 H 0.5661 0.6943 0.2685 0.070 Uiso 1 1 calc R U . . .
C14 C 0.6860(18) 0.7976(10) 0.2117(10) 0.065(4) Uani 1 1 d . . . . .
C15 C 0.7113(19) 0.8205(11) 0.1314(10) 0.068(4) Uani 1 1 d . . . . .
H15 H 0.7904 0.8793 0.1317 0.082 Uiso 1 1 calc R U . . .
C16 C 0.6223(17) 0.7586(9) 0.0503(9) 0.058(3) Uani 1 1 d . . . . .
H16 H 0.6411 0.7752 -0.0049 0.070 Uiso 1 1 calc R U . . .
C17 C 0.5036(15) 0.6711(8) 0.0480(8) 0.046(3) Uani 1 1 d . . . . .
C18 C 0.2872(15) 0.5092(9) 0.2381(8) 0.046(3) Uani 1 1 d . . . . .
C19 C 0.3043(16) 0.4285(10) 0.2715(9) 0.060(3) Uani 1 1 d . . . . .
H19 H 0.3225 0.3765 0.2327 0.072 Uiso 1 1 calc R U . . .
C20 C 0.2953(16) 0.4228(9) 0.3588(7) 0.048(3) Uani 1 1 d . . . . .
H20 H 0.3062 0.3674 0.3800 0.058 Uiso 1 1 calc R U . . .
C21 C 0.2705(15) 0.4977(9) 0.4143(8) 0.050(3) Uani 1 1 d . . . . .
C22 C 0.2558(14) 0.5804(9) 0.3834(7) 0.048(3) Uani 1 1 d . . . . .
C23 C 0.2685(13) 0.5855(8) 0.2960(7) 0.044(3) Uani 1 1 d . . . . .
H23 H 0.2643 0.6421 0.2758 0.053 Uiso 1 1 calc R U . . .
C24 C 0.2272(15) 0.6448(10) 0.4584(7) 0.050(3) Uani 1 1 d . . . . .
C25 C 0.2252(15) 0.5964(10) 0.5311(7) 0.054(3) Uani 1 1 d . . . . .
C26 C 0.1939(19) 0.6365(11) 0.6127(8) 0.066(4) Uani 1 1 d . . . . .
H26 H 0.1931 0.6050 0.6615 0.079 Uiso 1 1 calc R U . . .
C27 C 0.164(2) 0.7262(15) 0.6186(9) 0.086(5) Uani 1 1 d . . . . .
H27 H 0.1372 0.7548 0.6727 0.103 Uiso 1 1 calc R U . . .
C28 C 0.1696(19) 0.7753(11) 0.5505(8) 0.067(4) Uani 1 1 d . . . . .
H28 H 0.1516 0.8370 0.5594 0.081 Uiso 1 1 calc R U . . .
C29 C 0.2024(18) 0.7349(11) 0.4668(9) 0.064(4) Uani 1 1 d . . . . .
H29 H 0.2072 0.7679 0.4191 0.077 Uiso 1 1 calc R U . . .
C30 C 0.2557(18) 0.4393(9) 0.5589(8) 0.060(3) Uani 1 1 d . . . . .
H30A H 0.1817 0.3777 0.5223 0.090 Uiso 1 1 calc R U . . .
H30B H 0.2090 0.4565 0.6122 0.090 Uiso 1 1 calc R U . . .
H30C H 0.3774 0.4354 0.5783 0.090 Uiso 1 1 calc R U . . .
C31 C -0.1646(17) 0.1449(10) 0.0485(9) 0.059(3) Uani 1 1 d . . . . .
C32 C -0.277(2) 0.0598(11) -0.0264(10) 0.078(4) Uani 1 1 d . . . . .
H32A H -0.3755 0.0773 -0.0609 0.116 Uiso 1 1 calc R U . . .
H32B H -0.3231 0.0069 0.0008 0.116 Uiso 1 1 calc R U . . .
H32C H -0.2032 0.0407 -0.0669 0.116 Uiso 1 1 calc R U . . .
C33 C -0.007(2) 0.1160(11) 0.0980(12) 0.083(5) Uani 1 1 d . . . . .
H33A H -0.0496 0.0560 0.1158 0.124 Uiso 1 1 calc R U . . .
H33B H 0.0571 0.1654 0.1522 0.124 Uiso 1 1 calc R U . . .
H33C H 0.0737 0.1081 0.0577 0.124 Uiso 1 1 calc R U . . .
C34 C -0.2794(19) 0.1674(12) 0.1142(9) 0.072(4) Uani 1 1 d . . . . .
H34A H -0.3939 0.1702 0.0801 0.108 Uiso 1 1 calc R U . . .
H34B H -0.2195 0.2288 0.1558 0.108 Uiso 1 1 calc R U . . .
H34C H -0.2986 0.1178 0.1489 0.108 Uiso 1 1 calc R U . . .
C35 C 0.779(2) 0.8691(11) 0.3034(11) 0.088(5) Uani 1 1 d D U . . .
C36A C 0.852(6) 0.9697(18) 0.292(3) 0.103(8) Uani 0.486(18) 1 d D U P A 1
H36A H 0.7616 0.9865 0.2500 0.154 Uiso 0.486(18) 1 calc R U P A 1
H36B H 0.8834 1.0141 0.3505 0.154 Uiso 0.486(18) 1 calc R U P A 1
H36C H 0.9575 0.9730 0.2667 0.154 Uiso 0.486(18) 1 calc R U P A 1
C37A C 0.893(6) 0.826(3) 0.364(3) 0.108(7) Uani 0.486(18) 1 d D U P A 1
H37A H 0.9858 0.8767 0.4080 0.162 Uiso 0.486(18) 1 calc R U P A 1
H37B H 0.9469 0.7854 0.3278 0.162 Uiso 0.486(18) 1 calc R U P A 1
H37C H 0.8192 0.7880 0.3969 0.162 Uiso 0.486(18) 1 calc R U P A 1
C38A C 0.628(4) 0.883(3) 0.350(2) 0.112(8) Uani 0.486(18) 1 d D U P A 1
H38A H 0.5501 0.9111 0.3124 0.167 Uiso 0.486(18) 1 calc R U P A 1
H38B H 0.5606 0.8216 0.3562 0.167 Uiso 0.486(18) 1 calc R U P A 1
H38C H 0.6785 0.9255 0.4094 0.167 Uiso 0.486(18) 1 calc R U P A 1
C36B C 0.731(6) 0.962(2) 0.303(3) 0.103(8) Uani 0.514(18) 1 d D U P A 2
H36D H 0.7439 0.9812 0.2461 0.154 Uiso 0.514(18) 1 calc R U P A 2
H36E H 0.6080 0.9538 0.3086 0.154 Uiso 0.514(18) 1 calc R U P A 2
H36F H 0.8099 1.0109 0.3541 0.154 Uiso 0.514(18) 1 calc R U P A 2
C37B C 0.980(3) 0.888(3) 0.310(3) 0.108(7) Uani 0.514(18) 1 d D U P A 2
H37D H 1.0135 0.8282 0.3108 0.162 Uiso 0.514(18) 1 calc R U P A 2
H37E H 1.0099 0.9125 0.2585 0.162 Uiso 0.514(18) 1 calc R U P A 2
H37F H 1.0440 0.9340 0.3666 0.162 Uiso 0.514(18) 1 calc R U P A 2
C38B C 0.772(7) 0.821(3) 0.3831(19) 0.112(8) Uani 0.514(18) 1 d D U P A 2
H38D H 0.8075 0.7625 0.3707 0.167 Uiso 0.514(18) 1 calc R U P A 2
H38E H 0.8527 0.8640 0.4378 0.167 Uiso 0.514(18) 1 calc R U P A 2
H38F H 0.6508 0.8069 0.3922 0.167 Uiso 0.514(18) 1 calc R U P A 2

loop_
_atom_site_aniso_label
_atom_site_aniso_U_11
_atom_site_aniso_U_22
_atom_site_aniso_U_33
_atom_site_aniso_U_23
_atom_site_aniso_U_13
_atom_site_aniso_U_12
Au1 0.0527(3) 0.0538(4) 0.0333(3) 0.0204(2) 0.0144(2) 0.0167(2)
N1 0.058(6) 0.058(7) 0.049(6) 0.026(5) 0.022(5) 0.029(5)
C1 0.055(6) 0.043(7) 0.052(7) 0.008(5) 0.016(5) 0.023(5)
N2 0.057(6) 0.070(8) 0.030(5) 0.030(5) 0.009(4) 0.002(5)
C2 0.062(7) 0.060(8) 0.038(6) 0.021(6) 0.013(5) 0.028(6)
C3 0.064(8) 0.088(11) 0.040(7) 0.020(7) 0.004(6) 0.024(7)
C4 0.068(8) 0.076(10) 0.045(7) 0.010(7) 0.004(6) 0.022(7)
C5 0.051(6) 0.046(8) 0.055(7) 0.009(6) 0.016(5) 0.014(5)
C6 0.049(6) 0.079(9) 0.032(6) 0.014(6) 0.011(5) 0.013(6)
C7 0.054(5) 0.069(6) 0.040(4) 0.032(4) 0.013(4) 0.026(4)
N9 0.071(7) 0.088(9) 0.040(6) 0.030(6) 0.021(5) 0.034(6)
C8 0.071(8) 0.076(10) 0.041(7) 0.033(6) 0.021(6) 0.034(7)
C11 0.054(5) 0.069(6) 0.040(4) 0.032(4) 0.013(4) 0.026(4)
C10 0.060(7) 0.083(11) 0.047(7) 0.019(7) 0.009(6) 0.030(7)
C12 0.055(6) 0.044(7) 0.029(5) 0.020(5) 0.008(4) 0.023(5)
C13 0.056(7) 0.080(10) 0.046(7) 0.033(6) 0.014(5) 0.018(6)
C14 0.063(8) 0.058(9) 0.066(9) 0.015(7) 0.015(6) 0.001(6)
C15 0.070(8) 0.067(10) 0.073(9) 0.035(7) 0.024(7) 0.007(7)
C16 0.062(7) 0.059(9) 0.066(8) 0.034(7) 0.023(6) 0.018(6)
C17 0.058(6) 0.045(7) 0.055(7) 0.035(5) 0.022(5) 0.026(5)
C18 0.052(6) 0.048(7) 0.043(6) 0.028(5) 0.009(5) 0.013(5)
C19 0.048(6) 0.073(10) 0.058(8) 0.009(7) 0.016(6) 0.015(6)
C20 0.062(7) 0.058(8) 0.029(5) 0.030(5) 0.009(5) 0.011(6)
C21 0.042(5) 0.066(9) 0.037(6) 0.019(6) 0.009(5) 0.003(5)
C22 0.046(6) 0.063(8) 0.034(6) 0.014(5) 0.009(5) 0.011(5)
C23 0.039(5) 0.048(7) 0.048(6) 0.019(5) 0.009(5) 0.011(5)
C24 0.048(6) 0.067(9) 0.029(6) 0.011(5) 0.002(4) 0.006(5)
C25 0.051(6) 0.074(10) 0.033(6) 0.009(6) 0.012(5) 0.009(6)
C26 0.080(9) 0.077(11) 0.031(6) 0.015(6) 0.002(6) 0.012(7)
C27 0.087(10) 0.120(16) 0.033(7) -0.005(8) 0.014(7) 0.009(10)
C28 0.086(9) 0.068(10) 0.039(7) -0.004(6) 0.010(6) 0.018(7)
C29 0.069(8) 0.074(11) 0.047(7) 0.016(7) 0.016(6) 0.012(7)
C30 0.071(8) 0.060(9) 0.044(7) 0.023(6) 0.013(6) -0.002(6)
C31 0.061(7) 0.059(9) 0.055(7) 0.012(6) 0.010(6) 0.015(6)
C32 0.081(10) 0.075(11) 0.076(10) 0.019(8) 0.022(8) 0.014(8)
C33 0.074(9) 0.060(10) 0.117(13) 0.042(9) 0.003(9) 0.021(7)
C34 0.071(9) 0.096(12) 0.053(8) 0.021(7) 0.020(6) 0.023(8)
C35 0.106(11) 0.065(9) 0.078(9) 0.011(8) 0.017(8) 0.002(8)
C36A 0.127(16) 0.066(12) 0.100(13) 0.006(11) 0.008(15) 0.021(14)
C37A 0.131(15) 0.084(14) 0.086(13) 0.011(11) -0.005(13) 0.012(12)
C38A 0.128(15) 0.101(15) 0.076(12) -0.003(12) 0.006(12) 0.002(13)
C36B 0.127(16) 0.066(12) 0.100(13) 0.006(11) 0.008(15) 0.021(14)
C37B 0.131(15) 0.084(14) 0.086(13) 0.011(11) -0.005(13) 0.012(12)
C38B 0.128(15) 0.101(15) 0.076(12) -0.003(12) 0.006(12) 0.002(13)

loop_
_atom_type_symbol
_atom_type_description
_atom_type_scat_dispersion_real
_atom_type_scat_dispersion_imag
_atom_type_scat_source
C C 0.0137 0.0067 'International Tables Vol C Tables 4.2.6.8 and 6.1.1.4'
H H 0.0000 0.0000 'International Tables Vol C Tables 4.2.6.8 and 6.1.1.4'
N N 0.0241 0.0134 'International Tables Vol C Tables 4.2.6.8 and 6.1.1.4'
Au Au -5.1040 5.8603 'International Tables Vol C Tables 4.2.6.8 and 6.1.1.4'
Cl Cl 0.3281 0.5435 'International Tables Vol C Tables 4.2.6.8 and 6.1.1.4'

loop_
_geom_angle_atom_site_label_1
_geom_angle_atom_site_label_2
_geom_angle_atom_site_label_3
_geom_angle
N1 Au1 C18 177.4(4)
N1 Au1 C12 79.8(4)
C18 Au1 C12 99.1(4)
N1 Au1 C1 81.3(5)
C18 Au1 C1 99.8(5)
C12 Au1 C1 161.1(5)
C7 N1 C11 121.9(10)
C7 N1 Au1 120.6(8)
C11 N1 Au1 117.4(8)
C6 C1 C2 116.8(11)
C6 C1 Au1 133.9(9)
C2 C1 Au1 109.2(9)
C25 N2 C21 108.8(10)
C25 N2 C30 126.5(10)
C21 N2 C30 124.5(11)
C3 C2 C11 122.3(11)
C3 C2 C1 119.2(12)
C11 C2 C1 118.5(11)
C4 C3 C2 120.3(12)
C4 C3 H3 119.8
C2 C3 H3 119.8
C5 C4 C3 122.4(13)
C5 C4 H4 118.8
C3 C4 H4 118.8
C4 C5 C6 115.6(12)
C4 C5 C31 124.1(12)
C6 C5 C31 120.3(11)
C1 C6 C5 125.4(11)
C1 C6 H6 117.3
C5 C6 H6 117.3
N1 C7 C8 119.8(12)
N1 C7 C17 110.5(10)
C8 C7 C17 129.8(12)
C10 N9 C8 120.3(11)
N9 C8 C7 120.5(13)
N9 C8 H8 119.7
C7 C8 H8 119.7
N1 C11 C10 116.7(12)
N1 C11 C2 113.5(10)
C10 C11 C2 129.8(12)
N9 C10 C11 120.8(13)
N9 C10 H10 119.6
C11 C10 H10 119.6
C13 C12 C17 116.9(11)
C13 C12 Au1 131.6(8)
C17 C12 Au1 111.5(8)
C14 C13 C12 121.8(11)
C14 C13 H13 119.1
C12 C13 H13 119.1
C15 C14 C13 120.3(13)
C15 C14 C35 120.6(13)
C13 C14 C35 119.1(13)
C14 C15 C16 120.3(13)
C14 C15 H15 119.9
C16 C15 H15 119.9
C15 C16 C17 121.0(12)
C15 C16 H16 119.5
C17 C16 H16 119.5
C16 C17 C12 119.6(11)
C16 C17 C7 122.7(10)
C12 C17 C7 117.6(10)
C23 C18 C19 118.6(11)
C23 C18 Au1 119.4(8)
C19 C18 Au1 122.0(9)
C20 C19 C18 121.8(12)
C20 C19 H19 119.1
C18 C19 H19 119.1
C21 C20 C19 118.9(12)
C21 C20 H20 120.6
C19 C20 H20 120.6
C20 C21 C22 120.7(10)
C20 C21 N2 130.6(12)
C22 C21 N2 108.6(11)
C23 C22 C21 119.5(11)
C23 C22 C24 134.0(12)
C21 C22 C24 106.5(10)
C18 C23 C22 120.4(11)
C18 C23 H23 119.8
C22 C23 H23 119.8
C29 C24 C25 121.6(11)
C29 C24 C22 132.0(11)
C25 C24 C22 106.3(11)
N2 C25 C26 128.7(13)
N2 C25 C24 109.8(10)
C26 C25 C24 121.5(14)
C25 C26 C27 115.9(13)
C25 C26 H26 122.1
C27 C26 H26 122.1
C28 C27 C26 123.7(13)
C28 C27 H27 118.2
C26 C27 H27 118.2
C27 C28 C29 120.7(15)
C27 C28 H28 119.6
C29 C28 H28 119.6
C24 C29 C28 116.5(13)
C24 C29 H29 121.7
C28 C29 H29 121.7
N2 C30 H30A 109.5
N2 C30 H30B 109.5
H30A C30 H30B 109.5
N2 C30 H30C 109.5
H30A C30 H30C 109.5
H30B C30 H30C 109.5
C5 C31 C34 112.0(11)
C5 C31 C32 111.1(11)
C34 C31 C32 107.8(12)
C5 C31 C33 108.4(11)
C34 C31 C33 109.6(12)
C32 C31 C33 107.8(12)
C31 C32 H32A 109.5
C31 C32 H32B 109.5
H32A C32 H32B 109.5
C31 C32 H32C 109.5
H32A C32 H32C 109.5
H32B C32 H32C 109.5
C31 C33 H33A 109.5
C31 C33 H33B 109.5
H33A C33 H33B 109.5
C31 C33 H33C 109.5
H33A C33 H33C 109.5
H33B C33 H33C 109.5
C31 C34 H34A 109.5
C31 C34 H34B 109.5
H34A C34 H34B 109.5
C31 C34 H34C 109.5
H34A C34 H34C 109.5
H34B C34 H34C 109.5
C36B C35 C38B 122(3)
C37A C35 C36A 120(3)
C37A C35 C38A 106(3)
C36A C35 C38A 100(3)
C36B C35 C37B 108(3)
C38B C35 C37B 97(3)
C37A C35 C14 110.8(19)
C36B C35 C14 109.9(19)
C38B C35 C14 111.6(18)
C36A C35 C14 112.7(19)
C38A C35 C14 105.1(17)
C37B C35 C14 106.7(17)
C35 C36A H36A 109.5
C35 C36A H36B 109.5
H36A C36A H36B 109.5
C35 C36A H36C 109.5
H36A C36A H36C 109.5
H36B C36A H36C 109.5
C35 C37A H37A 109.5
C35 C37A H37B 109.5
H37A C37A H37B 109.5
C35 C37A H37C 109.5
H37A C37A H37C 109.5
H37B C37A H37C 109.5
C35 C38A H38A 109.5
C35 C38A H38B 109.5
H38A C38A H38B 109.5
C35 C38A H38C 109.5
H38A C38A H38C 109.5
H38B C38A H38C 109.5
C35 C36B H36D 109.5
C35 C36B H36E 109.5
H36D C36B H36E 109.5
C35 C36B H36F 109.5
H36D C36B H36F 109.5
H36E C36B H36F 109.5
C35 C37B H37D 109.5
C35 C37B H37E 109.5
H37D C37B H37E 109.5
C35 C37B H37F 109.5
H37D C37B H37F 109.5
H37E C37B H37F 109.5
C35 C38B H38D 109.5
C35 C38B H38E 109.5
H38D C38B H38E 109.5
C35 C38B H38F 109.5
H38D C38B H38F 109.5
H38E C38B H38F 109.5

loop_
_geom_bond_atom_site_label_1
_geom_bond_atom_site_label_2
_geom_bond_distance
Au1 N1 2.027(10)
Au1 C18 2.034(11)
Au1 C12 2.061(11)
Au1 C1 2.079(12)
N1 C7 1.330(16)
N1 C11 1.352(16)
C1 C6 1.353(18)
C1 C2 1.452(17)
N2 C25 1.357(16)
N2 C21 1.420(14)
N2 C30 1.440(15)
C2 C3 1.407(19)
C2 C11 1.442(18)
C3 C4 1.39(2)
C3 H3 0.9500
C4 C5 1.386(18)
C4 H4 0.9500
C5 C6 1.430(17)
C5 C31 1.491(19)
C6 H6 0.9500
C7 C8 1.351(16)
C7 C17 1.497(17)
N9 C10 1.320(19)
N9 C8 1.337(18)
C8 H8 0.9500
C11 C10 1.407(17)
C10 H10 0.9500
C12 C13 1.418(16)
C12 C17 1.427(14)
C13 C14 1.386(19)
C13 H13 0.9500
C14 C15 1.372(19)
C14 C35 1.56(2)
C15 C16 1.379(19)
C15 H15 0.9500
C16 C17 1.410(17)
C16 H16 0.9500
C18 C23 1.373(16)
C18 C19 1.406(18)
C19 C20 1.372(17)
C19 H19 0.9500
C20 C21 1.361(17)
C20 H20 0.9500
C21 C22 1.411(17)
C22 C23 1.379(15)
C22 C24 1.458(16)
C23 H23 0.9500
C24 C29 1.385(19)
C24 C25 1.427(17)
C25 C26 1.386(17)
C26 C27 1.40(2)
C26 H26 0.9500
C27 C28 1.38(2)
C27 H27 0.9500
C28 C29 1.422(17)
C28 H28 0.9500
C29 H29 0.9500
C30 H30A 0.9800
C30 H30B 0.9800
C30 H30C 0.9800
C31 C34 1.528(18)
C31 C32 1.530(19)
C31 C33 1.538(19)
C32 H32A 0.9800
C32 H32B 0.9800
C32 H32C 0.9800
C33 H33A 0.9800
C33 H33B 0.9800
C33 H33C 0.9800
C34 H34A 0.9800
C34 H34B 0.9800
C34 H34C 0.9800
C35 C37A 1.51(2)
C35 C36B 1.515(19)
C35 C38B 1.52(2)
C35 C36A 1.53(2)
C35 C38A 1.54(2)
C35 C37B 1.54(2)
C36A H36A 0.9800
C36A H36B 0.9800
C36A H36C 0.9800
C37A H37A 0.9800
C37A H37B 0.9800
C37A H37C 0.9800
C38A H38A 0.9800
C38A H38B 0.9800
C38A H38C 0.9800
C36B H36D 0.9800
C36B H36E 0.9800
C36B H36F 0.9800
C37B H37D 0.9800
C37B H37E 0.9800
C37B H37F 0.9800
C38B H38D 0.9800
C38B H38E 0.9800
C38B H38F 0.9800
